data_7032626
loop_
_publ_author_name
'Honrado, Manuel'
'Otero, Antonio'
'Fern\'andez-Baeza, Juan'
'S\'anchez-Barba, Luis F'
'Garc\'es, Andr\'es'
'Lara-S\'anchez, Agust\'in'
'Rodr\'iguez, Ana M'

_publ_section_title
;
 Enantiopure N,N,O-scorpionate zinc amide and chloride complexes as
 efficient initiators for the heteroselective ROP of cyclic esters.
;
_journal_issue 45
_journal_name_full 'Dalton transactions (Cambridge, England : 2003)'
_journal_page_first 17090
_journal_page_last 17100
_journal_paper_doi 10.1039/c4dt02178a
_journal_volume 43
_journal_year 2014
_chemical_formula_moiety 'C22 H43 N5 O Si2 Zn'
_chemical_formula_sum 'C22 H43 N5 O Si2 Zn'
_chemical_formula_weight 515.16
_chemical_name_systematic
;
 ?
;
_space_group_crystal_system monoclinic
_space_group_IT_number 14
_space_group_name_Hall '-P 2yn'
_space_group_name_H-M_alt 'P 1 21/n 1'
_symmetry_space_group_name_Hall '-P 2yn'
_symmetry_space_group_name_H-M 'P 1 21/n 1'
_atom_sites_solution_hydrogens geom
_audit_creation_method SHELXL-2013
_cell_angle_alpha 90
_cell_angle_beta 112.720(7)
_cell_angle_gamma 90
_cell_formula_units_Z 4
_cell_length_a 12.3640(15)
_cell_length_b 15.6700(19)
_cell_length_c 15.710(2)
_cell_measurement_reflns_used 1252
_cell_measurement_temperature 230(2)
_cell_measurement_theta_max 16.382
_cell_measurement_theta_min 2.599
_cell_volume 2807.5(6)
_computing_cell_refinement 'Bruker SAINT'
_computing_data_collection 'Bruker APEX'
_computing_data_reduction 'Bruker SAINT, SADABS, XPREP'
_computing_molecular_graphics 'WINGX v2013.3 (Farrugia)'
_computing_publication_material 'WINGX v2013.3 (Farrugia)'
_computing_structure_refinement 'SHELXL-2013 (Sheldrick)'
_computing_structure_solution 'SHELXS-2013 (Sheldrick)'
_diffrn_ambient_temperature 230(2)
_diffrn_measured_fraction_theta_full 0.971
_diffrn_measured_fraction_theta_max 0.995
_diffrn_measurement_device_type 'CCD area detector'
_diffrn_measurement_method 'omega and phi scans'
_diffrn_radiation_type MoK\a
_diffrn_radiation_wavelength 0.71073
_diffrn_reflns_av_R_equivalents 0.0903
_diffrn_reflns_av_unetI/netI 0.0877
_diffrn_reflns_Laue_measured_fraction_full 0.971
_diffrn_reflns_Laue_measured_fraction_max 0.995
_diffrn_reflns_limit_h_max 14
_diffrn_reflns_limit_h_min -14
_diffrn_reflns_limit_k_max 18
_diffrn_reflns_limit_k_min -18
_diffrn_reflns_limit_l_max 18
_diffrn_reflns_limit_l_min -10
_diffrn_reflns_number 19507
_diffrn_reflns_point_group_measured_fraction_full 0.971
_diffrn_reflns_point_group_measured_fraction_max 0.995
_diffrn_reflns_theta_full 25.242
_diffrn_reflns_theta_max 25.000
_diffrn_reflns_theta_min 1.914
_exptl_absorpt_coefficient_mu 0.982
_exptl_absorpt_correction_T_max 0.7461
_exptl_absorpt_correction_T_min 0.5859
_exptl_absorpt_correction_type multi-scan
_exptl_absorpt_process_details SADABS
_exptl_crystal_colour colourless
_exptl_crystal_density_diffrn 1.219
_exptl_crystal_description block
_exptl_crystal_F_000 1104
_exptl_crystal_size_max 0.230
_exptl_crystal_size_mid 0.190
_exptl_crystal_size_min 0.130
_refine_diff_density_max 1.184
_refine_diff_density_min -0.653
_refine_diff_density_rms 0.106
_refine_ls_extinction_method none
_refine_ls_goodness_of_fit_ref 1.128
_refine_ls_hydrogen_treatment constr
_refine_ls_matrix_type full
_refine_ls_number_parameters 401
_refine_ls_number_reflns 4926
_refine_ls_number_restraints 0
_refine_ls_restrained_S_all 1.128
_refine_ls_R_factor_all 0.1549
_refine_ls_R_factor_gt 0.1116
_refine_ls_shift/su_max 0.000
_refine_ls_shift/su_mean 0.000
_refine_ls_structure_factor_coef Fsqd
_refine_ls_weighting_details 'w=1/[\s^2^(Fo^2^)+(0.0913P)^2^+18.4462P] where P=(Fo^2^+2Fc^2^)/3'
_refine_ls_weighting_scheme calc
_refine_ls_wR_factor_gt 0.2680
_refine_ls_wR_factor_ref 0.2897
_reflns_Friedel_coverage 0.000
_reflns_number_gt 3241
_reflns_number_total 4926
_reflns_threshold_expression 'I > 2\s(I)'
_cod_data_source_file c4dt02178a2.cif
_cod_data_source_block 1
_cod_depositor_comments
;
The following automatic conversions were performed:

'_exptl_absorpt_correction_type' value 'MULTI-SCAN' changed to
'multi-scan' according to
/usr/data/users/saulius/crontab/automatic-downloads/rss-feeds/RSC/lib/dictionaries/cif_core.dic
dictionary named 'cif_core.dic' version 2.4.2 from 2011-04-26.

Automatic conversion script
Id: cif_fix_values 2827 2014-09-09 07:05:25Z andrius 

 Adding full bibliography for 7032626--7032628.cif.
;
_cod_database_code 7032626
_shelx_space_group_comment
;
The symmetry employed for this shelxl refinement is uniquely defined
by the following loop, which should always be used as a source of
symmetry information in preference to the above space-group names.
They are only intended as comments.
;
_shelx_estimated_absorpt_t_min 0.806
_shelx_estimated_absorpt_t_max 0.883
_shelxl_version_number 2013-4

loop_
_space_group_symop_operation_xyz
'x, y, z'
'-x+1/2, y+1/2, -z+1/2'
'-x, -y, -z'
'x-1/2, -y-1/2, z-1/2'

loop_
_atom_site_label
_atom_site_type_symbol
_atom_site_fract_x
_atom_site_fract_y
_atom_site_fract_z
_atom_site_U_iso_or_equiv
_atom_site_adp_type
_atom_site_occupancy
_atom_site_site_symmetry_order
_atom_site_calc_flag
_atom_site_refinement_flags_posn
_atom_site_refinement_flags_adp
_atom_site_refinement_flags_occupancy
_atom_site_disorder_assembly
_atom_site_disorder_group
N5 N 0.4330(7) 0.2581(4) 0.3155(6) 0.0491(19) Uani 1 1 d . . . . .
C13 C 0.8165(8) 0.3678(6) 0.2259(6) 0.046(2) Uani 1 1 d . . . . .
Zn1 Zn 0.58084(18) 0.24378(14) 0.30365(14) 0.0372(5) Uani 0.7 1 d . . P A 1
Si1 Si 0.4216(7) 0.3628(5) 0.3429(6) 0.0375(15) Uani 0.7 1 d . . P A 1
Si2 Si 0.3573(6) 0.1698(4) 0.3243(5) 0.0428(16) Uani 0.7 1 d . . P A 1
N1 N 0.7216(12) 0.1645(8) 0.3918(14) 0.051(4) Uani 0.7 1 d . . P A 1
N2 N 0.8107(16) 0.1631(8) 0.3595(11) 0.049(4) Uani 0.7 1 d . . P A 1
N3 N 0.5908(13) 0.1877(8) 0.1884(10) 0.043(4) Uani 0.7 1 d . . P A 1
N4 N 0.7038(14) 0.1755(8) 0.1955(11) 0.042(3) Uani 0.7 1 d . . P A 1
O1 O 0.6907(7) 0.3291(5) 0.3061(6) 0.041(2) Uani 0.7 1 d . . P A 1
C1 C 0.9080(17) 0.1286(13) 0.4257(16) 0.070(7) Uani 0.7 1 d . . P A 1
C2 C 0.877(2) 0.1116(17) 0.4966(15) 0.104(10) Uani 0.7 1 d . . P A 1
H2 H 0.9268 0.0891 0.5530 0.125 Uiso 0.7 1 calc R U P A 1
C3 C 0.765(2) 0.1313(14) 0.4748(13) 0.070(8) Uani 0.7 1 d . . P A 1
C4 C 1.0158(16) 0.1195(16) 0.4082(14) 0.097(8) Uani 0.7 1 d . . P A 1
H4A H 1.0031 0.1417 0.3481 0.145 Uiso 0.7 1 calc R U P A 1
H4B H 1.0368 0.0603 0.4109 0.145 Uiso 0.7 1 calc R U P A 1
H4C H 1.0781 0.1507 0.4541 0.145 Uiso 0.7 1 calc R U P A 1
C5 C 0.6851(17) 0.1268(14) 0.5273(13) 0.082(7) Uani 0.7 1 d . . P A 1
H5A H 0.6096 0.1497 0.4898 0.123 Uiso 0.7 1 calc R U P A 1
H5B H 0.7183 0.1594 0.5832 0.123 Uiso 0.7 1 calc R U P A 1
H5C H 0.6765 0.0684 0.5422 0.123 Uiso 0.7 1 calc R U P A 1
C6 C 0.7131(16) 0.1316(10) 0.1260(13) 0.051(4) Uani 0.7 1 d . . P A 1
C7 C 0.5975(18) 0.1212(9) 0.0618(11) 0.053(4) Uani 0.7 1 d . . P A 1
H7 H 0.5718 0.0987 0.0024 0.064 Uiso 0.7 1 calc R U P A 1
C8 C 0.5286(13) 0.1540(11) 0.1104(16) 0.047(4) Uani 0.7 1 d . . P A 1
C9 C 0.8221(14) 0.1096(12) 0.1133(11) 0.061(5) Uani 0.7 1 d . . P A 1
H9A H 0.8886 0.1243 0.1680 0.092 Uiso 0.7 1 calc R U P A 1
H9B H 0.8254 0.1408 0.0618 0.092 Uiso 0.7 1 calc R U P A 1
H9C H 0.8232 0.0495 0.1019 0.092 Uiso 0.7 1 calc R U P A 1
C10 C 0.3934(14) 0.1552(12) 0.0695(11) 0.063(4) Uani 0.7 1 d . . P A 1
H10A H 0.3659 0.1795 0.1136 0.094 Uiso 0.7 1 calc R U P A 1
H10B H 0.3643 0.0980 0.0553 0.094 Uiso 0.7 1 calc R U P A 1
H10C H 0.3658 0.1890 0.0142 0.094 Uiso 0.7 1 calc R U P A 1
C11 C 0.7983(12) 0.2104(8) 0.2744(12) 0.035(3) Uani 0.7 1 d . . P A 1
H11 H 0.8709 0.2022 0.2642 0.042 Uiso 0.7 1 calc R U P A 1
C12 C 0.7890(10) 0.3085(7) 0.2937(8) 0.033(3) Uani 0.7 1 d . . P A 1
H12 H 0.8526 0.3188 0.3538 0.039 Uiso 0.7 1 calc R U P A 1
C14 C 0.7072(13) 0.3613(9) 0.1233(10) 0.063(4) Uani 0.7 1 d . . P A 1
H14A H 0.7014 0.3038 0.1006 0.094 Uiso 0.7 1 calc R U P A 1
H14B H 0.7218 0.3993 0.0810 0.094 Uiso 0.7 1 calc R U P A 1
H14C H 0.6350 0.3769 0.1287 0.094 Uiso 0.7 1 calc R U P A 1
C15 C 0.8200(17) 0.4576(9) 0.2565(15) 0.075(5) Uani 0.7 1 d . . P A 1
H15A H 0.7526 0.4691 0.2708 0.112 Uiso 0.7 1 calc R U P A 1
H15B H 0.8197 0.4951 0.2081 0.112 Uiso 0.7 1 calc R U P A 1
H15C H 0.8900 0.4669 0.3104 0.112 Uiso 0.7 1 calc R U P A 1
C16 C 0.925(2) 0.3458(15) 0.2161(19) 0.056(6) Uani 0.7 1 d . . P A 1
H16A H 0.9218 0.2876 0.1964 0.084 Uiso 0.7 1 calc R U P A 1
H16B H 0.9895 0.3529 0.2743 0.084 Uiso 0.7 1 calc R U P A 1
H16C H 0.9358 0.3825 0.1710 0.084 Uiso 0.7 1 calc R U P A 1
C17 C 0.433(2) 0.4343(14) 0.2559(16) 0.082(7) Uani 0.7 1 d . . P A 1
H17A H 0.3712 0.4217 0.1974 0.123 Uiso 0.7 1 calc R U P A 1
H17B H 0.5073 0.4269 0.2516 0.123 Uiso 0.7 1 calc R U P A 1
H17C H 0.4249 0.4923 0.2727 0.123 Uiso 0.7 1 calc R U P A 1
C18 C 0.5399(18) 0.3886(13) 0.4564(14) 0.080(6) Uani 0.7 1 d . . P A 1
H18A H 0.5333 0.3519 0.5031 0.120 Uiso 0.7 1 calc R U P A 1
H18B H 0.5325 0.4470 0.4719 0.120 Uiso 0.7 1 calc R U P A 1
H18C H 0.6149 0.3803 0.4528 0.120 Uiso 0.7 1 calc R U P A 1
C19 C 0.2672(17) 0.3851(15) 0.3405(14) 0.057(5) Uani 0.7 1 d . . P A 1
H19A H 0.2533 0.3493 0.3848 0.086 Uiso 0.7 1 calc R U P A 1
H19B H 0.2097 0.3733 0.2800 0.086 Uiso 0.7 1 calc R U P A 1
H19C H 0.2617 0.4439 0.3555 0.086 Uiso 0.7 1 calc R U P A 1
C20 C 0.326(2) 0.1604(18) 0.4308(18) 0.068(7) Uani 0.7 1 d . . P A 1
H20A H 0.2990 0.2144 0.4440 0.101 Uiso 0.7 1 calc R U P A 1
H20B H 0.3959 0.1439 0.4816 0.101 Uiso 0.7 1 calc R U P A 1
H20C H 0.2663 0.1180 0.4216 0.101 Uiso 0.7 1 calc R U P A 1
C21 C 0.2043(19) 0.1718(14) 0.2364(19) 0.074(7) Uani 0.7 1 d . . P A 1
H21A H 0.1657 0.2226 0.2441 0.111 Uiso 0.7 1 calc R U P A 1
H21B H 0.1627 0.1226 0.2440 0.111 Uiso 0.7 1 calc R U P A 1
H21C H 0.2058 0.1713 0.1757 0.111 Uiso 0.7 1 calc R U P A 1
C22 C 0.413(2) 0.0707(14) 0.306(2) 0.056(6) Uani 0.7 1 d . . P A 1
H22A H 0.4299 0.0738 0.2512 0.084 Uiso 0.7 1 calc R U P A 1
H22B H 0.3565 0.0267 0.2990 0.084 Uiso 0.7 1 calc R U P A 1
H22C H 0.4842 0.0578 0.3580 0.084 Uiso 0.7 1 calc R U P A 1
Zn1A Zn 0.5414(4) 0.2464(3) 0.2591(3) 0.0361(11) Uani 0.3 1 d . . P A 2
Si1A Si 0.4096(19) 0.3544(14) 0.3571(15) 0.036(5) Uiso 0.3 1 d . . P A 2
Si2A Si 0.3329(13) 0.1808(10) 0.3068(10) 0.030(4) Uiso 0.3 1 d . . P A 2
O1A O 0.6361(18) 0.3353(13) 0.2380(16) 0.046(5) Uiso 0.3 1 d . . P A 2
N1A N 0.698(2) 0.1862(15) 0.3561(17) 0.020(6) Uiso 0.3 1 d . . P A 2
N2A N 0.785(2) 0.1800(19) 0.322(3) 0.025(7) Uiso 0.3 1 d . . P A 2
C1A C 0.884(4) 0.142(3) 0.389(3) 0.034(9) Uiso 0.3 1 d . . P A 2
C2A C 0.864(4) 0.127(3) 0.461(4) 0.044(10) Uiso 0.3 1 d . . P A 2
H2A H 0.9193 0.1040 0.5147 0.053 Uiso 0.3 1 calc R U P A 2
C3A C 0.744(4) 0.149(3) 0.448(4) 0.031(9) Uiso 0.3 1 d . . P A 2
C4A C 0.991(4) 0.130(3) 0.362(3) 0.067(12) Uiso 0.3 1 d . . P A 2
H4A1 H 0.9694 0.1442 0.2978 0.100 Uiso 0.3 1 calc R U P A 2
H4A2 H 1.0159 0.0710 0.3710 0.100 Uiso 0.3 1 calc R U P A 2
H4A3 H 1.0540 0.1657 0.3992 0.100 Uiso 0.3 1 calc R U P A 2
C5A C 0.677(3) 0.154(2) 0.499(3) 0.041(9) Uiso 0.3 1 d . . P A 2
H5A1 H 0.6001 0.1743 0.4605 0.062 Uiso 0.3 1 calc R U P A 2
H5A2 H 0.7124 0.1920 0.5495 0.062 Uiso 0.3 1 calc R U P A 2
H5A3 H 0.6702 0.0980 0.5215 0.062 Uiso 0.3 1 calc R U P A 2
N3A N 0.557(4) 0.169(3) 0.159(3) 0.034(10) Uiso 0.3 1 d . . P A 2
N4A N 0.664(3) 0.159(2) 0.164(2) 0.039(10) Uiso 0.3 1 d . . P A 2
C6A C 0.671(4) 0.120(3) 0.088(3) 0.039(10) Uiso 0.3 1 d . . P A 2
C7A C 0.552(3) 0.091(2) 0.030(3) 0.043(8) Uiso 0.3 1 d . . P A 2
H7A H 0.5263 0.0578 -0.0227 0.051 Uiso 0.3 1 calc R U P A 2
C8A C 0.486(3) 0.128(2) 0.078(2) 0.031(8) Uiso 0.3 1 d . . P A 2
C9A C 0.786(3) 0.094(2) 0.082(2) 0.032(8) Uiso 0.3 1 d . . P A 2
H9A1 H 0.8497 0.1220 0.1303 0.047 Uiso 0.3 1 calc R U P A 2
H9A2 H 0.7860 0.1097 0.0234 0.047 Uiso 0.3 1 calc R U P A 2
H9A3 H 0.7954 0.0332 0.0902 0.047 Uiso 0.3 1 calc R U P A 2
C10A C 0.355(3) 0.123(3) 0.043(3) 0.059(11) Uiso 0.3 1 d . . P A 2
H10D H 0.3279 0.1521 0.0852 0.089 Uiso 0.3 1 calc R U P A 2
H10E H 0.3308 0.0646 0.0378 0.089 Uiso 0.3 1 calc R U P A 2
H10F H 0.3210 0.1501 -0.0165 0.089 Uiso 0.3 1 calc R U P A 2
C11A C 0.758(4) 0.212(3) 0.229(3) 0.042(10) Uiso 0.3 1 d . . P A 2
H11A H 0.8274 0.2018 0.2149 0.051 Uiso 0.3 1 calc R U P A 2
C12A C 0.723(2) 0.3098(16) 0.2048(19) 0.033(6) Uiso 0.3 1 d . . P A 2
H12A H 0.6834 0.3116 0.1374 0.040 Uiso 0.3 1 calc R U P A 2
C14A C 0.877(3) 0.376(2) 0.340(2) 0.057(8) Uiso 0.3 1 d . . P A 2
H14D H 0.9409 0.4161 0.3570 0.086 Uiso 0.3 1 calc R U P A 2
H14E H 0.9062 0.3213 0.3662 0.086 Uiso 0.3 1 calc R U P A 2
H14F H 0.8196 0.3957 0.3625 0.086 Uiso 0.3 1 calc R U P A 2
C15A C 0.772(4) 0.460(3) 0.204(3) 0.074(15) Uiso 0.3 1 d . . P A 2
H15D H 0.8382 0.4976 0.2183 0.111 Uiso 0.3 1 calc R U P A 2
H15E H 0.7274 0.4749 0.2392 0.111 Uiso 0.3 1 calc R U P A 2
H15F H 0.7241 0.4643 0.1390 0.111 Uiso 0.3 1 calc R U P A 2
C16A C 0.917(6) 0.343(4) 0.188(4) 0.055(18) Uiso 0.3 1 d . . P A 2
H16D H 0.9713 0.3895 0.1986 0.082 Uiso 0.3 1 calc R U P A 2
H16E H 0.8812 0.3319 0.1225 0.082 Uiso 0.3 1 calc R U P A 2
H16F H 0.9581 0.2930 0.2189 0.082 Uiso 0.3 1 calc R U P A 2
C17A C 0.457(3) 0.445(3) 0.286(3) 0.029(8) Uiso 0.3 1 d . . P A 2
H17D H 0.5283 0.4285 0.2798 0.043 Uiso 0.3 1 calc R U P A 2
H17E H 0.4684 0.4985 0.3181 0.043 Uiso 0.3 1 calc R U P A 2
H17F H 0.3959 0.4514 0.2254 0.043 Uiso 0.3 1 calc R U P A 2
C18A C 0.517(4) 0.362(3) 0.480(3) 0.058(13) Uiso 0.3 1 d . . P A 2
H18D H 0.5933 0.3450 0.4830 0.087 Uiso 0.3 1 calc R U P A 2
H18E H 0.4929 0.3243 0.5174 0.087 Uiso 0.3 1 calc R U P A 2
H18F H 0.5199 0.4193 0.5010 0.087 Uiso 0.3 1 calc R U P A 2
C19A C 0.285(4) 0.385(4) 0.372(3) 0.045(13) Uiso 0.3 1 d . . P A 2
H19D H 0.2198 0.3849 0.3130 0.067 Uiso 0.3 1 calc R U P A 2
H19E H 0.2950 0.4407 0.3982 0.067 Uiso 0.3 1 calc R U P A 2
H19F H 0.2688 0.3449 0.4121 0.067 Uiso 0.3 1 calc R U P A 2
C20A C 0.361(4) 0.167(4) 0.441(4) 0.042(12) Uiso 0.3 1 d . . P A 2
H20D H 0.4431 0.1583 0.4757 0.064 Uiso 0.3 1 calc R U P A 2
H20E H 0.3180 0.1183 0.4480 0.064 Uiso 0.3 1 calc R U P A 2
H20F H 0.3351 0.2171 0.4622 0.064 Uiso 0.3 1 calc R U P A 2
C21A C 0.187(5) 0.194(3) 0.222(4) 0.044(12) Uiso 0.3 1 d . . P A 2
H21D H 0.1884 0.1944 0.1617 0.066 Uiso 0.3 1 calc R U P A 2
H21E H 0.1556 0.2476 0.2328 0.066 Uiso 0.3 1 calc R U P A 2
H21F H 0.1383 0.1483 0.2272 0.066 Uiso 0.3 1 calc R U P A 2
C22A C 0.440(6) 0.076(5) 0.302(5) 0.057(19) Uiso 0.3 1 d . . P A 2
H22D H 0.5129 0.0786 0.3542 0.086 Uiso 0.3 1 calc R U P A 2
H22E H 0.4547 0.0797 0.2461 0.086 Uiso 0.3 1 calc R U P A 2
H22F H 0.4004 0.0239 0.3024 0.086 Uiso 0.3 1 calc R U P A 2

loop_
_atom_site_aniso_label
_atom_site_aniso_U_11
_atom_site_aniso_U_22
_atom_site_aniso_U_33
_atom_site_aniso_U_23
_atom_site_aniso_U_13
_atom_site_aniso_U_12
N5 0.057(5) 0.036(4) 0.066(5) -0.014(4) 0.036(4) -0.003(3)
C13 0.053(5) 0.042(5) 0.043(6) 0.009(4) 0.018(4) -0.001(4)
Zn1 0.0390(12) 0.0332(8) 0.0386(12) -0.0012(11) 0.0143(9) 0.0020(9)
Si1 0.039(3) 0.034(3) 0.042(4) -0.006(2) 0.018(3) 0.001(2)
Si2 0.035(3) 0.040(3) 0.047(3) 0.012(2) 0.009(2) 0.007(2)
N1 0.062(9) 0.036(7) 0.071(12) 0.023(7) 0.042(9) 0.015(6)
N2 0.066(10) 0.042(7) 0.032(8) 0.022(6) 0.011(7) 0.023(6)
N3 0.048(9) 0.028(7) 0.046(9) -0.007(6) 0.010(7) -0.006(6)
N4 0.038(8) 0.033(7) 0.054(9) 0.006(7) 0.017(7) -0.002(7)
O1 0.043(5) 0.033(4) 0.051(6) -0.002(4) 0.023(4) -0.002(4)
C1 0.059(13) 0.096(15) 0.037(11) 0.034(10) -0.001(9) 0.035(10)
C2 0.121(19) 0.16(2) 0.052(13) 0.058(14) 0.053(13) 0.061(16)
C3 0.080(15) 0.074(14) 0.036(12) 0.028(9) 0.000(9) 0.029(10)
C4 0.060(11) 0.16(2) 0.067(14) 0.044(14) 0.020(10) 0.047(12)
C5 0.092(13) 0.101(15) 0.065(13) 0.057(12) 0.043(11) 0.031(11)
C6 0.068(12) 0.052(9) 0.035(10) -0.003(8) 0.022(9) 0.010(8)
C7 0.061(11) 0.047(9) 0.040(9) -0.017(7) 0.007(8) -0.008(9)
C8 0.029(8) 0.047(9) 0.051(12) 0.002(9) 0.001(8) -0.002(7)
C9 0.046(9) 0.076(11) 0.043(10) -0.031(8) -0.004(7) -0.004(8)
C10 0.060(10) 0.081(12) 0.038(9) -0.013(8) 0.008(7) -0.011(10)
C11 0.038(7) 0.045(7) 0.018(7) 0.008(6) 0.006(7) 0.009(6)
C12 0.039(6) 0.033(6) 0.021(6) -0.003(5) 0.006(5) -0.010(5)
C14 0.066(9) 0.051(8) 0.050(9) 0.021(7) -0.001(7) 0.003(7)
C15 0.092(14) 0.034(8) 0.109(18) -0.011(10) 0.050(13) -0.023(9)
C16 0.065(12) 0.060(11) 0.059(16) -0.001(11) 0.041(12) -0.011(8)
C17 0.089(15) 0.042(11) 0.083(18) 0.010(12) -0.001(13) 0.001(10)
C18 0.079(13) 0.075(14) 0.070(14) -0.025(11) 0.012(11) -0.009(11)
C19 0.057(11) 0.067(11) 0.038(12) 0.001(10) 0.009(9) 0.021(8)
C20 0.046(13) 0.096(16) 0.063(13) 0.014(10) 0.024(12) -0.002(12)
C21 0.046(11) 0.044(12) 0.108(18) 0.004(11) 0.003(11) -0.006(10)
C22 0.067(14) 0.029(8) 0.088(14) -0.009(7) 0.049(13) -0.012(8)
Zn1A 0.036(3) 0.032(2) 0.038(3) -0.004(2) 0.0120(19) -0.003(2)

loop_
_atom_type_symbol
_atom_type_description
_atom_type_scat_dispersion_real
_atom_type_scat_dispersion_imag
_atom_type_scat_source
C C 0.0033 0.0016 'International Tables Vol C Tables 4.2.6.8 and 6.1.1.4'
H H 0.0000 0.0000 'International Tables Vol C Tables 4.2.6.8 and 6.1.1.4'
N N 0.0061 0.0033 'International Tables Vol C Tables 4.2.6.8 and 6.1.1.4'
O O 0.0106 0.0060 'International Tables Vol C Tables 4.2.6.8 and 6.1.1.4'
Si Si 0.0817 0.0704 'International Tables Vol C Tables 4.2.6.8 and 6.1.1.4'
Zn Zn 0.2839 1.4301 'International Tables Vol C Tables 4.2.6.8 and 6.1.1.4'

loop_
_geom_angle_atom_site_label_1
_geom_angle_atom_site_label_2
_geom_angle_atom_site_label_3
_geom_angle
Si2A N5 Si1A 115.7(9)
Si2 N5 Si1 130.9(5)
Si2A N5 Zn1A 121.4(7)
Si1A N5 Zn1A 121.5(7)
Si2 N5 Zn1 119.0(4)
Si1 N5 Zn1 108.1(5)
C16 C13 C15 110.3(13)
C12A C13 C15A 111(2)
C16 C13 C12 112.9(12)
C15 C13 C12 109.5(10)
C12A C13 C16A 116(3)
C15A C13 C16A 113(3)
C12A C13 C14A 107.1(17)
C15A C13 C14A 98(2)
C16A C13 C14A 109(3)
C16 C13 C14 108.8(13)
C15 C13 C14 106.5(11)
C12 C13 C14 108.6(8)
O1 Zn1 N5 128.1(3)
O1 Zn1 N3 91.9(5)
N5 Zn1 N3 121.2(5)
O1 Zn1 N1 90.0(4)
N5 Zn1 N1 124.7(5)
N3 Zn1 N1 90.6(6)
O1 Zn1 Si1 94.6(3)
N5 Zn1 Si1 33.6(3)
N3 Zn1 Si1 136.6(4)
N1 Zn1 Si1 132.2(5)
N5 Si1 C17 111.4(9)
N5 Si1 C18 109.7(8)
C17 Si1 C18 109.1(11)
N5 Si1 C19 110.3(9)
C17 Si1 C19 103.6(11)
C18 Si1 C19 112.7(10)
N5 Si1 Zn1 38.3(3)
C17 Si1 Zn1 89.0(9)
C18 Si1 Zn1 89.8(7)
C19 Si1 Zn1 148.1(8)
N5 Si2 C22 116.0(9)
N5 Si2 C21 111.0(8)
C22 Si2 C21 104.1(12)
N5 Si2 C20 116.6(9)
C22 Si2 C20 107.9(13)
C21 Si2 C20 99.3(12)
C3 N1 N2 106.2(15)
C3 N1 Zn1 142.1(14)
N2 N1 Zn1 109.6(13)
C1 N2 N1 108.8(15)
C1 N2 C11 129.8(19)
N1 N2 C11 120.3(16)
C8 N3 N4 103.7(13)
C8 N3 Zn1 143.0(12)
N4 N3 Zn1 113.2(11)
C6 N4 N3 114.4(17)
C6 N4 C11 127.0(14)
N3 N4 C11 118.5(13)
C12 O1 Zn1 120.5(7)
C2 C1 N2 105(2)
C2 C1 C4 135.2(18)
N2 C1 C4 120(2)
C3 C2 C1 110(2)
N1 C3 C2 109.8(19)
N1 C3 C5 117.0(18)
C2 C3 C5 133.1(17)
N4 C6 C7 105.2(15)
N4 C6 C9 127.1(17)
C7 C6 C9 127.2(16)
C6 C7 C8 102.9(14)
N3 C8 C7 113.2(13)
N3 C8 C10 123.2(16)
C7 C8 C10 123.5(19)
N4 C11 N2 110.6(13)
N4 C11 C12 116.1(11)
N2 C11 C12 107.6(11)
O1 C12 C13 114.0(9)
O1 C12 C11 113.6(9)
C13 C12 C11 113.6(9)
N5 Zn1A O1A 126.9(7)
N5 Zn1A N3A 135.6(13)
O1A Zn1A N3A 93.0(14)
N5 Zn1A N1A 108.5(7)
O1A Zn1A N1A 90.0(9)
N3A Zn1A N1A 87.7(14)
N5 Si1A C19A 126(2)
N5 Si1A C18A 106.7(19)
C19A Si1A C18A 99(2)
N5 Si1A C17A 106.2(15)
C19A Si1A C17A 110(2)
C18A Si1A C17A 106.5(19)
N5 Si2A C21A 118.0(18)
N5 Si2A C20A 99.6(16)
C21A Si2A C20A 120(2)
N5 Si2A C22A 96.2(17)
C21A Si2A C22A 122(3)
C20A Si2A C22A 96(3)
C12A O1A Zn1A 117.1(16)
N2A N1A C3A 107(3)
N2A N1A Zn1A 112(2)
C3A N1A Zn1A 141(3)
N1A N2A C1A 109(3)
N1A N2A C11A 117(3)
C1A N2A C11A 134(3)
C2A C1A N2A 110(4)
C2A C1A C4A 134(5)
N2A C1A C4A 116(3)
C1A C2A C3A 111(4)
C5A C3A N1A 118(4)
C5A C3A C2A 139(5)
N1A C3A C2A 103(4)
N4A N3A C8A 106(4)
N4A N3A Zn1A 114(3)
C8A N3A Zn1A 139(3)
N3A N4A C6A 114(3)
N3A N4A C11A 120(4)
C6A N4A C11A 124(4)
N4A C6A C7A 106(4)
N4A C6A C9A 123(4)
C7A C6A C9A 128(3)
C8A C7A C6A 101(3)
N3A C8A C7A 112(3)
N3A C8A C10A 125(3)
C7A C8A C10A 123(3)
N2A C11A N4A 109(3)
N2A C11A C12A 120(3)
N4A C11A C12A 108(3)
C13 C12A O1A 114(2)
C13 C12A C11A 116(2)
O1A C12A C11A 111(2)

loop_
_geom_bond_atom_site_label_1
_geom_bond_atom_site_label_2
_geom_bond_distance
N5 Si2A 1.699(18)
N5 Si2 1.706(10)
N5 Si1A 1.71(2)
N5 Si1 1.715(10)
N5 Zn1A 1.880(8)
N5 Zn1 1.921(7)
C13 C12A 1.41(3)
C13 C16 1.45(2)
C13 C15 1.483(17)
C13 C15A 1.53(5)
C13 C12 1.547(13)
C13 C16A 1.62(6)
C13 C14A 1.66(3)
C13 C14 1.659(16)
Zn1 O1 1.896(8)
Zn1 N3 2.058(14)
Zn1 N1 2.152(17)
Zn1 Si1 2.945(8)
Si1 C17 1.81(3)
Si1 C18 1.86(2)
Si1 C19 1.93(2)
Si2 C22 1.77(2)
Si2 C21 1.86(2)
Si2 C20 1.86(3)
N1 C3 1.31(2)
N1 N2 1.379(18)
N2 C1 1.36(2)
N2 C11 1.485(18)
N3 C8 1.28(2)
N3 N4 1.37(2)
N4 C6 1.33(2)
N4 C11 1.44(2)
O1 C12 1.343(13)
C1 C2 1.34(3)
C1 C4 1.47(3)
C2 C3 1.33(3)
C3 C5 1.52(3)
C6 C7 1.40(2)
C6 C9 1.48(2)
C7 C8 1.44(2)
C8 C10 1.54(2)
C11 C12 1.579(16)
Zn1A O1A 1.93(2)
Zn1A N3A 2.06(4)
Zn1A N1A 2.16(2)
Si1A C19A 1.72(6)
Si1A C18A 1.87(6)
Si1A C17A 2.03(5)
Si2A C21A 1.79(6)
Si2A C20A 2.01(6)
Si2A C22A 2.12(7)
O1A C12A 1.42(3)
N1A N2A 1.38(4)
N1A C3A 1.45(6)
N2A C1A 1.41(5)
N2A C11A 1.45(5)
C1A C2A 1.27(6)
C1A C4A 1.55(6)
C2A C3A 1.46(7)
C3A C5A 1.36(7)
N3A N4A 1.30(6)
N3A C8A 1.39(5)
N4A C6A 1.38(6)
N4A C11A 1.46(5)
C6A C7A 1.48(5)
C6A C9A 1.51(5)
C7A C8A 1.43(4)
C8A C10A 1.50(5)
C11A C12A 1.60(5)
